data_2016274
loop_
_publ_author_name
'Zhao-Xun Lian'
'Ping Liu'
'Jia-Min Zhang'
'Tian-Xi Wang'
'Tian-Jun Lou'

_publ_section_title
<i>catena</i>-Poly[[(2,2'-bipyridyl)oxidovanadium]-di-\m~2~-oxido-[(2,2'-bipyridyl)oxidovanadium]-\m~3~-selenito-bis[(2,2'-bipyridyl)dioxidovanadium]-\m~3~-selenito]
_journal_coeditor_code LN3059
_journal_issue 11
_journal_name_full 'Acta Crystallographica Section C'
_journal_page_first m525
_journal_page_last m527
_journal_paper_doi 10.1107/S0108270107047683
_journal_volume 63
_journal_year 2007
_chemical_formula_iupac '[V4 O8 (Se O3)2 (C10 H8 N2)4]'
_chemical_formula_moiety 'C20 H16 N4 O7 Se V2'
_chemical_formula_sum 'C20 H16 N4 O7 Se V2'
_chemical_formula_weight 605.21
_chemical_name_common
;
Poly[tetrakis(2,2'-bipyridyl)di-\m~2~-oxido-hexaoxido-di-\m~3~-selenito-
tetravanadium]
;
_chemical_name_systematic
;
catena-Poly[[(2,2'-bipyridyl)oxidovanadium]-di-\m~2~-oxido-[(2,2'-
bipyridyl)oxidovanadium]-\m~3~-selenito-bis[(2,2'-bipyridyl)dioxidovanadium]-
\m~3~-selenito]
;
_space_group_IT_number 2
_symmetry_cell_setting triclinic
_symmetry_space_group_name_Hall '-P 1'
_symmetry_space_group_name_H-M 'P -1'
_atom_sites_solution_hydrogens geom
_atom_sites_solution_primary direct
_atom_sites_solution_secondary difmap
_cell_angle_alpha 87.53(3)
_cell_angle_beta 75.49(2)
_cell_angle_gamma 76.41(3)
_cell_formula_units_Z 2
_cell_length_a 9.816(2)
_cell_length_b 10.026(3)
_cell_length_c 11.090(2)
_cell_measurement_reflns_used 3588
_cell_measurement_temperature 298(2)
_cell_measurement_theta_max 18
_cell_measurement_theta_min 12
_cell_volume 1026.9(4)
_computing_cell_refinement 'RAPID-AUTO (Rigaku, 2001)'
_computing_data_collection 'RAPID-AUTO (Rigaku, 2001)'
_computing_data_reduction 'TEXSAN (Molecular Structure Corporation, 2001)'
_computing_molecular_graphics 'SHELXTL (Bruker, 1997)'
_computing_publication_material 'SHELXTL (Bruker, 1997)'
_computing_structure_refinement 'SHELXL97 (Sheldrick, 1997)'
_computing_structure_solution 'SHELXS97 (Sheldrick, 1997)'
_diffrn_ambient_temperature 298(2)
_diffrn_measured_fraction_theta_full 0.990
_diffrn_measured_fraction_theta_max 0.990
_diffrn_measurement_device_type 'Rigaku R-AXIS RAPID'
_diffrn_measurement_method 'RAXISCS3 scanner'
_diffrn_radiation_monochromator graphite
_diffrn_radiation_source 'rotor target'
_diffrn_radiation_type MoK\a
_diffrn_radiation_wavelength 0.71069
_diffrn_reflns_av_R_equivalents 0.0403
_diffrn_reflns_av_sigmaI/netI 0.0212
_diffrn_reflns_limit_h_max 11
_diffrn_reflns_limit_h_min -11
_diffrn_reflns_limit_k_max 0
_diffrn_reflns_limit_k_min -11
_diffrn_reflns_limit_l_max 13
_diffrn_reflns_limit_l_min -13
_diffrn_reflns_number 3588
_diffrn_reflns_theta_full 25.00
_diffrn_reflns_theta_max 25.00
_diffrn_reflns_theta_min 1.90
_diffrn_standards_decay_% 0
_diffrn_standards_number 0
_exptl_absorpt_coefficient_mu 2.737
_exptl_absorpt_correction_T_max 0.361
_exptl_absorpt_correction_T_min 0.302
_exptl_absorpt_correction_type multi-scan
_exptl_absorpt_process_details '(TEXSAN; Molecular Structure Corporation, 2001)'
_exptl_crystal_colour red
_exptl_crystal_density_diffrn 1.957
_exptl_crystal_density_method 'not measured'
_exptl_crystal_description block
_exptl_crystal_F_000 600
_exptl_crystal_size_max 0.46
_exptl_crystal_size_mid 0.43
_exptl_crystal_size_min 0.39
_refine_diff_density_max 0.893
_refine_diff_density_min -0.572
_refine_ls_extinction_coef 0.064(3)
_refine_ls_extinction_expression Fc^*^=kFc[1+0.001xFc^2^\l^3^/sin(2\q)]^-1/4^
_refine_ls_extinction_method 'SHELXL97 (Sheldrick, 1997)'
_refine_ls_goodness_of_fit_ref 1.043
_refine_ls_hydrogen_treatment constr
_refine_ls_matrix_type full
_refine_ls_number_parameters 308
_refine_ls_number_reflns 3588
_refine_ls_number_restraints 0
_refine_ls_restrained_S_all 1.043
_refine_ls_R_factor_all 0.0274
_refine_ls_R_factor_gt 0.0264
_refine_ls_shift/su_max 0.001
_refine_ls_shift/su_mean 0.000
_refine_ls_structure_factor_coef Fsqd
_refine_ls_weighting_details 'calc w = 1/[\s^2^(Fo^2^)+(0.0666P)^2^+0.4497P] where P=(Fo^2^+2Fc^2^)/3'
_refine_ls_weighting_scheme calc
_refine_ls_wR_factor_gt 0.0853
_refine_ls_wR_factor_ref 0.0865
_reflns_number_gt 3458
_reflns_number_total 3588
_reflns_threshold_expression I>2\s(I)
_cod_data_source_file ln3059.cif
_cod_data_source_block I
_cod_original_cell_volume 1027.0(4)
_cod_original_sg_symbol_H-M P-1
_cod_database_code 2016274
_cod_database_fobs_code 2016274

loop_
_symmetry_equiv_pos_as_xyz
'x, y, z'
'-x, -y, -z'

loop_
_atom_site_type_symbol
_atom_site_label
_atom_site_fract_x
_atom_site_fract_y
_atom_site_fract_z
_atom_site_U_iso_or_equiv
_atom_site_adp_type
_atom_site_calc_flag
_atom_site_refinement_flags
_atom_site_occupancy
Se Se1 0.34836(2) 0.48783(2) 0.639577(19) 0.01603(13) Uani d . 1
V V1 0.59671(4) 0.22075(4) 0.52822(4) 0.01738(14) Uani d . 1
V V2 0.12052(4) 0.52532(4) 0.91059(3) 0.01637(14) Uani d . 1
O O1 0.6138(2) 0.11717(18) 0.64349(17) 0.0288(4) Uani d . 1
O O2 0.45288(18) 0.20010(18) 0.49037(16) 0.0260(4) Uani d . 1
O O3 0.52610(17) 0.39875(17) 0.61313(15) 0.0201(3) Uani d . 1
O O4 0.36319(18) 0.64661(16) 0.65168(15) 0.0219(4) Uani d . 1
O O5 0.29475(17) 0.43883(17) 0.79379(15) 0.0219(4) Uani d . 1
O O6 0.01439(17) 0.40655(16) 0.92701(15) 0.0197(3) Uani d . 1
O O7 0.06057(18) 0.64205(19) 0.82039(16) 0.0265(4) Uani d . 1
N N1 0.8212(2) 0.2563(2) 0.5106(2) 0.0216(4) Uani d . 1
N N2 0.7443(2) 0.0766(2) 0.39155(18) 0.0209(4) Uani d . 1
N N3 0.2467(2) 0.3988(2) 1.04116(18) 0.0197(4) Uani d . 1
N N4 0.2426(2) 0.6546(2) 0.97566(18) 0.0197(4) Uani d . 1
C C1 0.8514(3) 0.3473(3) 0.5790(3) 0.0279(5) Uani d . 1
H H1 0.7750 0.4078 0.6313 0.033 Uiso calc R 1
C C2 0.9910(3) 0.3552(3) 0.5751(3) 0.0349(7) Uani d . 1
H H2 1.0083 0.4205 0.6230 0.042 Uiso calc R 1
C C3 1.1040(3) 0.2645(3) 0.4990(3) 0.0378(7) Uani d . 1
H H3 1.1991 0.2670 0.4953 0.045 Uiso calc R 1
C C4 1.0746(3) 0.1695(3) 0.4281(3) 0.0327(6) Uani d . 1
H H4 1.1497 0.1069 0.3767 0.039 Uiso calc R 1
C C5 0.9314(3) 0.1688(2) 0.4347(2) 0.0226(5) Uani d . 1
C C6 0.8878(3) 0.0716(2) 0.3638(2) 0.0225(5) Uani d . 1
C C7 0.9847(3) -0.0211(3) 0.2757(3) 0.0359(7) Uani d . 1
H H7 1.0826 -0.0216 0.2553 0.043 Uiso calc R 1
C C8 0.9346(4) -0.1130(3) 0.2183(3) 0.0403(7) Uani d . 1
H H8 0.9985 -0.1762 0.1594 0.048 Uiso calc R 1
C C9 0.7897(3) -0.1097(3) 0.2494(3) 0.0346(6) Uani d . 1
H H9 0.7543 -0.1719 0.2131 0.042 Uiso calc R 1
C C10 0.6965(3) -0.0125(2) 0.3355(2) 0.0260(5) Uani d . 1
H H10 0.5979 -0.0091 0.3550 0.031 Uiso calc R 1
C C11 0.2456(3) 0.2680(3) 1.0684(2) 0.0248(5) Uani d . 1
H H11 0.1960 0.2233 1.0283 0.030 Uiso calc R 1
C C12 0.3147(3) 0.1965(3) 1.1531(3) 0.0310(6) Uani d . 1
H H12 0.3124 0.1052 1.1693 0.037 Uiso calc R 1
C C13 0.3876(3) 0.2626(3) 1.2139(3) 0.0323(6) Uani d . 1
H H13 0.4339 0.2170 1.2727 0.039 Uiso calc R 1
C C14 0.3906(3) 0.3976(3) 1.1859(2) 0.0280(6) Uani d . 1
H H14 0.4401 0.4440 1.2246 0.034 Uiso calc R 1
C C15 0.3186(2) 0.4630(2) 1.0992(2) 0.0204(5) Uani d . 1
C C16 0.3146(2) 0.6075(2) 1.0632(2) 0.0207(5) Uani d . 1
C C17 0.3818(3) 0.6896(3) 1.1156(2) 0.0269(5) Uani d . 1
H H17 0.4318 0.6549 1.1754 0.032 Uiso calc R 1
C C18 0.3728(3) 0.8238(3) 1.0769(3) 0.0315(6) Uani d . 1
H H18 0.4154 0.8811 1.1115 0.038 Uiso calc R 1
C C19 0.2998(3) 0.8718(3) 0.9864(3) 0.0325(6) Uani d . 1
H H19 0.2931 0.9615 0.9588 0.039 Uiso calc R 1
C C20 0.2369(3) 0.7840(3) 0.9376(2) 0.0265(5) Uani d . 1
H H20 0.1888 0.8160 0.8760 0.032 Uiso calc R 1

loop_
_atom_site_aniso_label
_atom_site_aniso_U_11
_atom_site_aniso_U_22
_atom_site_aniso_U_33
_atom_site_aniso_U_12
_atom_site_aniso_U_13
_atom_site_aniso_U_23
Se1 0.01344(17) 0.01957(17) 0.01359(17) -0.00168(10) -0.00234(10) -0.00132(10)
V1 0.0143(2) 0.0189(2) 0.0170(2) -0.00199(16) -0.00152(16) -0.00260(16)
V2 0.0131(2) 0.0216(2) 0.0134(2) -0.00353(16) -0.00177(16) -0.00085(15)
O1 0.0320(10) 0.0280(9) 0.0238(10) -0.0033(8) -0.0061(8) 0.0015(7)
O2 0.0203(9) 0.0328(10) 0.0260(9) -0.0081(7) -0.0058(7) 0.0001(7)
O3 0.0147(8) 0.0231(8) 0.0186(8) 0.0013(6) -0.0013(6) -0.0052(6)
O4 0.0243(9) 0.0193(8) 0.0190(8) -0.0031(7) -0.0013(7) -0.0004(6)
O5 0.0198(8) 0.0247(8) 0.0158(8) -0.0019(7) 0.0022(6) 0.0011(6)
O6 0.0173(8) 0.0234(8) 0.0177(8) -0.0057(6) -0.0011(6) -0.0055(6)
O7 0.0207(9) 0.0352(10) 0.0211(9) -0.0034(7) -0.0046(7) 0.0065(7)
N1 0.0176(10) 0.0225(10) 0.0231(11) -0.0004(8) -0.0059(8) 0.0002(8)
N2 0.0242(10) 0.0189(9) 0.0169(10) -0.0021(8) -0.0029(8) 0.0004(7)
N3 0.0157(9) 0.0242(10) 0.0173(10) -0.0027(8) -0.0025(8) -0.0007(8)
N4 0.0156(9) 0.0251(10) 0.0163(10) -0.0028(8) -0.0017(8) -0.0021(8)
C1 0.0269(13) 0.0280(13) 0.0305(14) -0.0055(10) -0.0107(11) -0.0022(10)
C2 0.0335(15) 0.0371(16) 0.0417(17) -0.0147(13) -0.0180(13) 0.0051(13)
C3 0.0239(14) 0.0485(17) 0.0455(18) -0.0135(13) -0.0145(13) 0.0146(14)
C4 0.0177(12) 0.0398(15) 0.0343(16) -0.0015(11) -0.0007(11) 0.0064(12)
C5 0.0199(12) 0.0241(12) 0.0206(12) -0.0016(9) -0.0032(10) 0.0044(9)
C6 0.0209(12) 0.0206(11) 0.0201(12) 0.0010(9) -0.0001(10) 0.0020(9)
C7 0.0324(15) 0.0308(14) 0.0334(16) 0.0004(12) 0.0058(12) -0.0043(12)
C8 0.0506(18) 0.0287(14) 0.0287(15) 0.0019(13) 0.0049(13) -0.0088(11)
C9 0.0542(18) 0.0248(13) 0.0230(14) -0.0075(12) -0.0069(13) -0.0040(10)
C10 0.0340(14) 0.0216(12) 0.0225(12) -0.0054(10) -0.0082(10) 0.0000(9)
C11 0.0234(12) 0.0256(12) 0.0233(13) -0.0039(10) -0.0026(10) -0.0034(10)
C12 0.0319(14) 0.0258(13) 0.0285(14) 0.0004(11) -0.0023(11) 0.0039(10)
C13 0.0358(15) 0.0329(14) 0.0229(13) 0.0054(12) -0.0104(11) 0.0029(11)
C14 0.0271(13) 0.0333(14) 0.0232(13) -0.0010(11) -0.0106(10) -0.0040(11)
C15 0.0170(11) 0.0252(12) 0.0168(11) -0.0020(9) -0.0018(9) -0.0040(9)
C16 0.0168(11) 0.0247(12) 0.0185(12) -0.0027(9) -0.0020(9) -0.0031(9)
C17 0.0282(13) 0.0329(14) 0.0216(13) -0.0065(11) -0.0099(11) -0.0035(10)
C18 0.0359(15) 0.0310(14) 0.0300(15) -0.0128(12) -0.0064(12) -0.0072(11)
C19 0.0389(15) 0.0243(13) 0.0338(15) -0.0086(11) -0.0062(12) -0.0020(11)
C20 0.0277(13) 0.0268(13) 0.0235(13) -0.0045(10) -0.0055(10) 0.0021(10)

loop_
_atom_type_symbol
_atom_type_description
_atom_type_scat_dispersion_real
_atom_type_scat_dispersion_imag
_atom_type_scat_source
C C 0.0033 0.0016 'International Tables Vol C Tables 4.2.6.8 and 6.1.1.4'
H H 0.0000 0.0000 'International Tables Vol C Tables 4.2.6.8 and 6.1.1.4'
N N 0.0061 0.0033 'International Tables Vol C Tables 4.2.6.8 and 6.1.1.4'
O O 0.0106 0.0060 'International Tables Vol C Tables 4.2.6.8 and 6.1.1.4'
V V 0.3005 0.5294 'International Tables Vol C Tables 4.2.6.8 and 6.1.1.4'
Se Se -0.0929 2.2259 'International Tables Vol C Tables 4.2.6.8 and 6.1.1.4'

loop_
_geom_angle_atom_site_label_1
_geom_angle_atom_site_label_2
_geom_angle_atom_site_label_3
_geom_angle_site_symmetry_1
_geom_angle_site_symmetry_3
_geom_angle
_geom_angle_publ_flag
O4 Se1 O3 . . 101.45(8) y
O4 Se1 O5 . . 103.77(9) y
O3 Se1 O5 . . 96.61(8) y
O1 V1 O2 . . 104.96(10) y
O1 V1 O3 . . 101.88(8) y
O2 V1 O3 . . 101.74(8) y
O1 V1 N2 . . 93.55(9) y
O2 V1 N2 . . 94.56(9) y
O3 V1 N2 . . 153.69(8) y
O1 V1 N1 . . 90.74(9) y
O2 V1 N1 . . 160.71(9) y
O3 V1 N1 . . 85.54(8) y
N2 V1 N1 . . 72.96(8) ?
O1 V1 O4 . 2_666 165.34(8) y
O2 V1 O4 . 2_666 86.95(8) y
O3 V1 O4 . 2_666 83.60(7) y
N2 V1 O4 . 2_666 76.74(7) y
N1 V1 O4 . 2_666 76.03(7) y
O7 V2 O6 . . 106.45(9) y
O7 V2 O5 . . 97.50(9) y
O6 V2 O5 . . 103.55(8) y
O7 V2 O6 . 2_567 99.98(9) y
O6 V2 O6 . 2_567 81.99(8) y
O5 V2 O6 . 2_567 159.32(7) y
O7 V2 N4 . . 93.00(9) y
O6 V2 N4 . . 155.09(8) y
O5 V2 N4 . . 88.80(8) y
O6 V2 N4 2_567 . 79.37(7) y
O7 V2 N3 . . 164.14(8) y
O6 V2 N3 . . 89.38(8) y
O5 V2 N3 . . 79.25(7) y
O6 V2 N3 2_567 . 80.93(7) y
N4 V2 N3 . . 71.51(7) ?
O7 V2 V2 . 2_567 107.27(7) ?
O6 V2 V2 . 2_567 44.39(6) ?
O5 V2 V2 . 2_567 143.64(6) ?
O6 V2 V2 2_567 2_567 37.60(5) ?
N4 V2 V2 . 2_567 115.38(6) ?
N3 V2 V2 . 2_567 83.22(6) ?
Se1 O3 V1 . . 122.48(9) ?
Se1 O4 V1 . 2_666 119.57(9) ?
Se1 O5 V2 . . 125.06(10) ?
V2 O6 V2 . 2_567 98.01(8) ?
C1 N1 C5 . . 118.8(2) ?
C1 N1 V1 . . 124.72(17) ?
C5 N1 V1 . . 116.13(16) ?
C10 N2 C6 . . 119.2(2) ?
C10 N2 V1 . . 120.53(17) ?
C6 N2 V1 . . 120.24(16) ?
C11 N3 C15 . . 118.3(2) ?
C11 N3 V2 . . 123.87(16) ?
C15 N3 V2 . . 117.67(16) ?
C20 N4 C16 . . 118.7(2) ?
C20 N4 V2 . . 121.31(16) ?
C16 N4 V2 . . 119.75(16) ?
N1 C1 C2 . . 122.8(3) ?
N1 C1 H1 . . 118.6 ?
C2 C1 H1 . . 118.6 ?
C3 C2 C1 . . 118.5(3) ?
C3 C2 H2 . . 120.7 ?
C1 C2 H2 . . 120.7 ?
C2 C3 C4 . . 119.3(3) ?
C2 C3 H3 . . 120.3 ?
C4 C3 H3 . . 120.3 ?
C3 C4 C5 . . 119.2(3) ?
C3 C4 H4 . . 120.4 ?
C5 C4 H4 . . 120.4 ?
N1 C5 C4 . . 121.3(2) ?
N1 C5 C6 . . 114.9(2) ?
C4 C5 C6 . . 123.7(2) ?
N2 C6 C7 . . 120.9(2) ?
N2 C6 C5 . . 115.4(2) ?
C7 C6 C5 . . 123.6(2) ?
C8 C7 C6 . . 119.5(3) ?
C8 C7 H7 . . 120.2 ?
C6 C7 H7 . . 120.2 ?
C9 C8 C7 . . 119.2(3) ?
C9 C8 H8 . . 120.4 ?
C7 C8 H8 . . 120.4 ?
C8 C9 C10 . . 119.2(3) ?
C8 C9 H9 . . 120.4 ?
C10 C9 H9 . . 120.4 ?
N2 C10 C9 . . 122.0(3) ?
N2 C10 H10 . . 119.0 ?
C9 C10 H10 . . 119.0 ?
N3 C11 C12 . . 122.9(2) ?
N3 C11 H11 . . 118.5 ?
C12 C11 H11 . . 118.5 ?
C11 C12 C13 . . 118.9(3) ?
C11 C12 H12 . . 120.6 ?
C13 C12 H12 . . 120.6 ?
C14 C13 C12 . . 118.8(2) ?
C14 C13 H13 . . 120.6 ?
C12 C13 H13 . . 120.6 ?
C13 C14 C15 . . 119.0(2) ?
C13 C14 H14 . . 120.5 ?
C15 C14 H14 . . 120.5 ?
N3 C15 C14 . . 122.0(2) ?
N3 C15 C16 . . 114.8(2) ?
C14 C15 C16 . . 123.2(2) ?
N4 C16 C17 . . 121.9(2) ?
N4 C16 C15 . . 115.8(2) ?
C17 C16 C15 . . 122.3(2) ?
C18 C17 C16 . . 118.7(2) ?
C18 C17 H17 . . 120.6 ?
C16 C17 H17 . . 120.6 ?
C19 C18 C17 . . 119.3(2) ?
C19 C18 H18 . . 120.3 ?
C17 C18 H18 . . 120.3 ?
C18 C19 C20 . . 118.8(2) ?
C18 C19 H19 . . 120.6 ?
C20 C19 H19 . . 120.6 ?
N4 C20 C19 . . 122.6(2) ?
N4 C20 H20 . . 118.7 ?
C19 C20 H20 . . 118.7 ?

loop_
_geom_bond_atom_site_label_1
_geom_bond_atom_site_label_2
_geom_bond_site_symmetry_2
_geom_bond_distance
_geom_bond_publ_flag
Se1 O4 . 1.6464(16) y
Se1 O3 . 1.7210(17) y
Se1 O5 . 1.7439(17) y
V1 O1 . 1.6285(19) y
V1 O2 . 1.6292(17) y
V1 O3 . 1.9466(18) y
V1 N2 . 2.142(2) y
V1 N1 . 2.274(2) y
V1 O4 2_666 2.3511(18) y
V2 O7 . 1.6084(18) y
V2 O6 . 1.7337(16) y
V2 O5 . 1.9093(18) y
V2 O6 2_567 1.9876(18) y
V2 N4 . 2.210(2) y
V2 N3 . 2.289(2) y
V2 V2 2_567 2.8135(12) ?
O4 V1 2_666 2.3511(18) ?
O6 V2 2_567 1.9876(18) ?
N1 C1 . 1.339(3) ?
N1 C5 . 1.345(3) ?
N2 C10 . 1.341(3) ?
N2 C6 . 1.354(3) ?
N3 C11 . 1.334(3) ?
N3 C15 . 1.344(3) ?
N4 C20 . 1.339(3) ?
N4 C16 . 1.346(3) ?
C1 C2 . 1.382(4) ?
C1 H1 . 0.9300 ?
C2 C3 . 1.376(5) ?
C2 H2 . 0.9300 ?
C3 C4 . 1.384(4) ?
C3 H3 . 0.9300 ?
C4 C5 . 1.391(4) ?
C4 H4 . 0.9300 ?
C5 C6 . 1.477(4) ?
C6 C7 . 1.386(4) ?
C7 C8 . 1.384(4) ?
C7 H7 . 0.9300 ?
C8 C9 . 1.370(5) ?
C8 H8 . 0.9300 ?
C9 C10 . 1.387(4) ?
C9 H9 . 0.9300 ?
C10 H10 . 0.9300 ?
C11 C12 . 1.374(4) ?
C11 H11 . 0.9300 ?
C12 C13 . 1.382(4) ?
C12 H12 . 0.9300 ?
C13 C14 . 1.381(4) ?
C13 H13 . 0.9300 ?
C14 C15 . 1.386(4) ?
C14 H14 . 0.9300 ?
C15 C16 . 1.481(3) ?
C16 C17 . 1.392(3) ?
C17 C18 . 1.384(4) ?
C17 H17 . 0.9300 ?
C18 C19 . 1.382(4) ?
C18 H18 . 0.9300 ?
C19 C20 . 1.383(4) ?
C19 H19 . 0.9300 ?
C20 H20 . 0.9300 ?
